data_7019636
loop_
_publ_author_name
'Kluge, Oliver'
'Friedrich, Dirk'
'Wagner, Gerald'
'Krautscheid, Harald'

_publ_section_title
;
 New organometallic single-source precursors for CuGaS(2)- polytypism in
 gallite nanocrystals obtained by thermolysis.
;
_journal_issue 28
_journal_name_full 'Dalton transactions (Cambridge, England : 2003)'
_journal_page_first 8635
_journal_page_last 8642
_journal_paper_doi 10.1039/c2dt30904a
_journal_volume 41
_journal_year 2012
_chemical_formula_moiety 'C36 H66 Cu2 Ga2 P2 S6, 2(C4 H8 O)'
_chemical_formula_sum 'C44 H82 Cu2 Ga2 O2 P2 S6'
_chemical_formula_weight 1163.92
_chemical_name_systematic
;
bis(\m~2~-ethane-1,2-disulfido)-bis(triisopropylphosphine)-bis(phenylsulfido)-dimethyl-di-copper-di-gallium tetrahydrofuran solvate
;
_space_group_IT_number 2
_symmetry_cell_setting triclinic
_symmetry_Int_Tables_number 2
_symmetry_space_group_name_Hall '-P 1'
_symmetry_space_group_name_H-M 'P -1'
_atom_sites_solution_hydrogens geom
_atom_sites_solution_primary direct
_atom_sites_solution_secondary difmap
_audit_creation_method SHELXL-97
_cell_angle_alpha 67.290(7)
_cell_angle_beta 72.432(8)
_cell_angle_gamma 65.161(7)
_cell_formula_units_Z 1
_cell_length_a 10.5998(10)
_cell_length_b 11.5070(11)
_cell_length_c 13.6932(15)
_cell_measurement_reflns_used 15556
_cell_measurement_temperature 180(2)
_cell_measurement_theta_max 28.32
_cell_measurement_theta_min 1.64
_cell_volume 1378.6(3)
_computing_cell_refinement 'STOE X-AREA'
_computing_data_collection 'STOE X-AREA'
_computing_data_reduction 'STOE X-RED'
_computing_structure_refinement 'SHELXL-97 (Sheldrick, 1997)'
_computing_structure_solution 'SIR 92'
_diffrn_ambient_temperature 180(2)
_diffrn_detector 'image plate (34 cm diameter / schwenk)'
_diffrn_detector_area_resol_mean 6.67
_diffrn_detector_type STOE
_diffrn_measured_fraction_theta_full 0.991
_diffrn_measured_fraction_theta_max 0.991
_diffrn_measurement_details ' 273 frames, detector distance = 110 mm'
_diffrn_measurement_device '2-circle goniometer'
_diffrn_measurement_device_type 'STOE IPDS 2T'
_diffrn_measurement_method 'rotation method'
_diffrn_radiation_collimation '0.5 mm diameter, multiple pinhole'
_diffrn_radiation_monochromator 'plane graphite'
_diffrn_radiation_polarisn_norm 0
_diffrn_radiation_type 'Mo K\a'
_diffrn_radiation_wavelength 0.71073
_diffrn_reflns_av_R_equivalents 0.0796
_diffrn_reflns_av_sigmaI/netI 0.0677
_diffrn_reflns_limit_h_max 13
_diffrn_reflns_limit_h_min -12
_diffrn_reflns_limit_k_max 13
_diffrn_reflns_limit_k_min -14
_diffrn_reflns_limit_l_max 16
_diffrn_reflns_limit_l_min -16
_diffrn_reflns_number 11622
_diffrn_reflns_theta_full 26.00
_diffrn_reflns_theta_max 26.00
_diffrn_reflns_theta_min 1.64
_diffrn_source 'sealed X-ray tube, 12 x 0.4 mm long-fine focus'
_diffrn_source_current 40
_diffrn_source_power 2.00
_diffrn_source_voltage 50
_exptl_absorpt_coefficient_mu 2.045
_exptl_absorpt_correction_T_max 0.8966
_exptl_absorpt_correction_T_min 0.5638
_exptl_absorpt_correction_type integration
_exptl_absorpt_process_details 'STOE X-RED'
_exptl_crystal_colour colourless
_exptl_crystal_density_diffrn 1.402
_exptl_crystal_density_method 'not measured'
_exptl_crystal_description plate
_exptl_crystal_F_000 608
_exptl_crystal_size_max 0.25
_exptl_crystal_size_mid 0.19
_exptl_crystal_size_min 0.06
_refine_diff_density_max 1.024
_refine_diff_density_min -0.832
_refine_diff_density_rms 0.105
_refine_ls_extinction_method none
_refine_ls_goodness_of_fit_ref 0.972
_refine_ls_hydrogen_treatment constr
_refine_ls_matrix_type full
_refine_ls_number_parameters 269
_refine_ls_number_reflns 5374
_refine_ls_number_restraints 0
_refine_ls_restrained_S_all 0.972
_refine_ls_R_factor_all 0.0764
_refine_ls_R_factor_gt 0.0535
_refine_ls_shift/su_max 0.001
_refine_ls_shift/su_mean 0.000
_refine_ls_structure_factor_coef Fsqd
_refine_ls_weighting_details 'calc w=1/[\s^2^(Fo^2^)+(0.0844P)^2^+0.0000P] where P=(Fo^2^+2Fc^2^)/3'
_refine_ls_weighting_scheme calc
_refine_ls_wR_factor_gt 0.1306
_refine_ls_wR_factor_ref 0.1409
_reflns_number_gt 3829
_reflns_number_total 5374
_reflns_threshold_expression >2sigma(I)
_cod_data_source_file c2dt30904a.txt
_cod_data_source_block 5
_cod_original_cell_volume 1378.6(2)
_cod_database_code 7019636

loop_
_symmetry_equiv_pos_as_xyz
'x, y, z'
'-x, -y, -z'

loop_
_atom_site_label
_atom_site_type_symbol
_atom_site_fract_x
_atom_site_fract_y
_atom_site_fract_z
_atom_site_U_iso_or_equiv
_atom_site_adp_type
_atom_site_occupancy
_atom_site_symmetry_multiplicity
_atom_site_calc_flag
_atom_site_refinement_flags
Cu1 Cu 0.73932(5) 0.50492(6) 0.58938(5) 0.04412(18) Uani 1 1 d .
Ga1 Ga 0.90980(5) 0.66404(5) 0.29114(4) 0.04376(17) Uani 1 1 d .
S1 S 0.84017(11) 0.49105(12) 0.42027(9) 0.0431(3) Uani 1 1 d .
S2 S 0.90754(11) 0.31105(12) 0.66642(10) 0.0444(3) Uani 1 1 d .
S3 S 0.71078(12) 0.83916(14) 0.31494(11) 0.0539(3) Uani 1 1 d .
P1 P 0.52998(11) 0.63012(13) 0.65430(11) 0.0466(3) Uani 1 1 d .
C1 C 0.9711(6) 0.6360(7) 0.1488(4) 0.0608(14) Uani 1 1 d .
H1A H 0.9543 0.5585 0.1526 0.091 Uiso 1 1 calc R
H1B H 1.0700 0.6224 0.1261 0.091 Uiso 1 1 calc R
H1C H 0.9190 0.7135 0.0981 0.091 Uiso 1 1 calc R
C2 C 1.0074(4) 0.3541(5) 0.4447(4) 0.0443(10) Uani 1 1 d .
H2A H 1.0439 0.3139 0.3867 0.053 Uiso 1 1 calc R
H2B H 1.0753 0.3897 0.4455 0.053 Uiso 1 1 calc R
C3 C 0.9897(5) 0.2480(5) 0.5501(4) 0.0481(11) Uani 1 1 d .
H3A H 1.0817 0.1809 0.5623 0.058 Uiso 1 1 calc R
H3B H 0.9329 0.2038 0.5445 0.058 Uiso 1 1 calc R
C4 C 0.7275(4) 0.9614(5) 0.1881(4) 0.0475(11) Uani 1 1 d .
C5 C 0.8383(6) 1.0101(6) 0.1523(5) 0.0617(14) Uani 1 1 d .
H5 H 0.9078 0.9760 0.1942 0.074 Uiso 1 1 calc R
C6 C 0.8465(6) 1.1086(7) 0.0552(5) 0.0723(17) Uani 1 1 d .
H6 H 0.9230 1.1381 0.0309 0.087 Uiso 1 1 calc R
C7 C 0.7412(6) 1.1632(6) -0.0057(5) 0.0684(16) Uani 1 1 d .
H7 H 0.7447 1.2315 -0.0700 0.082 Uiso 1 1 calc R
C8 C 0.6318(6) 1.1157(6) 0.0294(5) 0.0661(15) Uani 1 1 d .
H8 H 0.5617 1.1511 -0.0123 0.079 Uiso 1 1 calc R
C9 C 0.6234(5) 1.0166(6) 0.1252(4) 0.0583(13) Uani 1 1 d .
H9 H 0.5476 0.9863 0.1479 0.070 Uiso 1 1 calc R
C10 C 0.5388(5) 0.7224(6) 0.7343(5) 0.0587(14) Uani 1 1 d .
H10 H 0.4428 0.7657 0.7676 0.070 Uiso 1 1 calc R
C11 C 0.6257(8) 0.6226(8) 0.8245(6) 0.091(2) Uani 1 1 d .
H11A H 0.7216 0.5834 0.7932 0.137 Uiso 1 1 calc R
H11B H 0.5864 0.5531 0.8659 0.137 Uiso 1 1 calc R
H11C H 0.6231 0.6693 0.8704 0.137 Uiso 1 1 calc R
C12 C 0.6017(6) 0.8303(7) 0.6638(6) 0.0775(19) Uani 1 1 d .
H12A H 0.6162 0.8697 0.7080 0.116 Uiso 1 1 calc R
H12B H 0.5385 0.8983 0.6159 0.116 Uiso 1 1 calc R
H12C H 0.6904 0.7911 0.6229 0.116 Uiso 1 1 calc R
C13 C 0.4113(5) 0.5341(6) 0.7348(5) 0.0594(14) Uani 1 1 d .
H13 H 0.3589 0.5386 0.6848 0.071 Uiso 1 1 calc R
C14 C 0.2991(7) 0.5903(8) 0.8242(6) 0.090(2) Uani 1 1 d .
H14A H 0.2309 0.5460 0.8515 0.135 Uiso 1 1 calc R
H14B H 0.2526 0.6850 0.7949 0.135 Uiso 1 1 calc R
H14C H 0.3443 0.5747 0.8814 0.135 Uiso 1 1 calc R
C15 C 0.4892(6) 0.3875(6) 0.7835(5) 0.0683(16) Uani 1 1 d .
H15A H 0.5323 0.3769 0.8402 0.102 Uiso 1 1 calc R
H15B H 0.5607 0.3525 0.7293 0.102 Uiso 1 1 calc R
H15C H 0.4243 0.3395 0.8119 0.102 Uiso 1 1 calc R
C16 C 0.4346(5) 0.7644(5) 0.5461(4) 0.0533(12) Uani 1 1 d .
H16 H 0.4920 0.8215 0.5059 0.064 Uiso 1 1 calc R
C17 C 0.2867(5) 0.8573(6) 0.5840(5) 0.0701(17) Uani 1 1 d .
H17A H 0.2502 0.9292 0.5232 0.105 Uiso 1 1 calc R
H17B H 0.2938 0.8937 0.6338 0.105 Uiso 1 1 calc R
H17C H 0.2244 0.8066 0.6187 0.105 Uiso 1 1 calc R
C18 C 0.4240(5) 0.7062(6) 0.4679(4) 0.0578(13) Uani 1 1 d .
H18A H 0.3634 0.6539 0.5030 0.087 Uiso 1 1 calc R
H18B H 0.5161 0.6501 0.4435 0.087 Uiso 1 1 calc R
H18C H 0.3858 0.7779 0.4075 0.087 Uiso 1 1 calc R
C1L C 0.9004(8) 0.9278(8) 0.7072(6) 0.0829(19) Uani 1 1 d .
H1L1 H 0.8686 0.9593 0.6390 0.099 Uiso 1 1 calc R
H1L2 H 0.9809 0.9540 0.6955 0.099 Uiso 1 1 calc R
C2L C 0.7844(7) 0.9877(7) 0.7868(6) 0.0807(19) Uani 1 1 d .
H2L1 H 0.6944 1.0263 0.7625 0.097 Uiso 1 1 calc R
H2L2 H 0.8023 1.0570 0.7986 0.097 Uiso 1 1 calc R
C3L C 0.7863(7) 0.8702(8) 0.8883(6) 0.086(2) Uani 1 1 d .
H3L1 H 0.8021 0.8870 0.9471 0.103 Uiso 1 1 calc R
H3L2 H 0.6981 0.8534 0.9092 0.103 Uiso 1 1 calc R
C4L C 0.9059(7) 0.7546(7) 0.8587(6) 0.0791(19) Uani 1 1 d .
H4L1 H 0.9873 0.7356 0.8884 0.095 Uiso 1 1 calc R
H4L2 H 0.8794 0.6751 0.8873 0.095 Uiso 1 1 calc R
O1L O 0.9381(6) 0.7884(6) 0.7482(4) 0.0984(17) Uani 1 1 d .

loop_
_atom_site_aniso_label
_atom_site_aniso_U_11
_atom_site_aniso_U_22
_atom_site_aniso_U_33
_atom_site_aniso_U_23
_atom_site_aniso_U_13
_atom_site_aniso_U_12
Cu1 0.0276(3) 0.0411(3) 0.0607(4) -0.0226(3) -0.0037(2) -0.0050(2)
Ga1 0.0348(3) 0.0416(3) 0.0485(3) -0.0126(2) -0.00580(19) -0.0089(2)
S1 0.0323(5) 0.0410(6) 0.0523(7) -0.0141(5) -0.0060(4) -0.0099(4)
S2 0.0316(5) 0.0406(6) 0.0537(7) -0.0126(5) -0.0050(4) -0.0086(4)
S3 0.0359(6) 0.0489(7) 0.0586(7) -0.0127(6) 0.0001(5) -0.0062(5)
P1 0.0287(5) 0.0470(7) 0.0622(8) -0.0264(6) -0.0044(5) -0.0046(5)
C1 0.058(3) 0.070(4) 0.049(3) -0.020(3) -0.001(2) -0.020(3)
C2 0.031(2) 0.039(3) 0.063(3) -0.027(2) -0.0030(18) -0.0049(17)
C3 0.036(2) 0.040(3) 0.063(3) -0.021(2) -0.0040(19) -0.0061(19)
C4 0.034(2) 0.038(3) 0.056(3) -0.017(2) -0.0027(19) -0.0004(19)
C5 0.048(3) 0.056(3) 0.074(4) -0.012(3) -0.012(2) -0.017(2)
C6 0.057(3) 0.069(4) 0.078(4) -0.007(3) -0.007(3) -0.026(3)
C7 0.069(4) 0.058(4) 0.058(3) -0.012(3) 0.002(3) -0.017(3)
C8 0.055(3) 0.069(4) 0.060(3) -0.018(3) -0.012(2) -0.008(3)
C9 0.040(2) 0.064(4) 0.064(3) -0.017(3) -0.009(2) -0.012(2)
C10 0.040(2) 0.059(3) 0.081(4) -0.041(3) -0.009(2) -0.002(2)
C11 0.081(4) 0.102(6) 0.103(5) -0.060(5) -0.043(4) 0.004(4)
C12 0.051(3) 0.068(4) 0.126(6) -0.058(4) -0.006(3) -0.012(3)
C13 0.039(2) 0.066(4) 0.065(3) -0.018(3) -0.005(2) -0.015(2)
C14 0.055(3) 0.077(5) 0.105(5) -0.029(4) 0.026(3) -0.017(3)
C15 0.053(3) 0.057(4) 0.073(4) -0.011(3) -0.008(3) -0.008(3)
C16 0.036(2) 0.046(3) 0.070(3) -0.021(2) -0.006(2) -0.005(2)
C17 0.041(3) 0.062(4) 0.086(4) -0.029(3) -0.012(3) 0.008(3)
C18 0.047(3) 0.059(3) 0.061(3) -0.015(3) -0.008(2) -0.016(2)
C1L 0.078(4) 0.081(5) 0.085(5) -0.031(4) -0.009(3) -0.021(4)
C2L 0.067(4) 0.066(4) 0.103(5) -0.033(4) -0.002(3) -0.019(3)
C3L 0.071(4) 0.089(5) 0.087(5) -0.037(4) -0.013(3) -0.009(4)
C4L 0.073(4) 0.069(4) 0.088(5) -0.034(4) -0.020(3) -0.003(3)
O1L 0.112(4) 0.081(4) 0.087(4) -0.044(3) -0.019(3) 0.000(3)

loop_
_atom_type_symbol
_atom_type_description
_atom_type_scat_dispersion_real
_atom_type_scat_dispersion_imag
_atom_type_scat_source
C C 0.0033 0.0016 'International Tables Vol C Tables 4.2.6.8 and 6.1.1.4'
H H 0.0000 0.0000 'International Tables Vol C Tables 4.2.6.8 and 6.1.1.4'
P P 0.1023 0.0942 'International Tables Vol C Tables 4.2.6.8 and 6.1.1.4'
S S 0.1246 0.1234 'International Tables Vol C Tables 4.2.6.8 and 6.1.1.4'
Cu Cu 0.3201 1.2651 'International Tables Vol C Tables 4.2.6.8 and 6.1.1.4'
Ga Ga 0.2307 1.6083 'International Tables Vol C Tables 4.2.6.8 and 6.1.1.4'
O O 0.0106 0.0060 'International Tables Vol C Tables 4.2.6.8 and 6.1.1.4'

loop_
_exptl_crystal_face_index_h
_exptl_crystal_face_index_k
_exptl_crystal_face_index_l
_exptl_crystal_face_perp_dist
0 0 -1 0.0420
0 0 1 0.0150
0 1 0 0.1000
-1 -1 0 0.1320
1 1 0 0.1160
1 -2 1 0.1380
-1 3 -1 0.1210

loop_
_geom_angle_atom_site_label_1
_geom_angle_atom_site_label_2
_geom_angle_atom_site_label_3
_geom_angle
_geom_angle_site_symmetry_3
P1 Cu1 S1 131.97(5) .
P1 Cu1 S2 133.36(5) .
S1 Cu1 S2 93.06(4) .
C1 Ga1 S3 117.68(18) .
C1 Ga1 S1 111.5(2) .
S3 Ga1 S1 98.90(5) .
C1 Ga1 S2 108.60(17) 2_766
S3 Ga1 S2 107.89(5) 2_766
S1 Ga1 S2 112.04(5) 2_766
C2 S1 Cu1 101.13(16) .
C2 S1 Ga1 103.17(16) .
Cu1 S1 Ga1 120.23(6) .
C3 S2 Cu1 98.63(16) .
C3 S2 Ga1 104.25(16) 2_766
Cu1 S2 Ga1 116.35(6) 2_766
C4 S3 Ga1 100.67(15) .
C10 P1 C13 108.7(3) .
C10 P1 C16 103.6(3) .
C13 P1 C16 105.3(2) .
C10 P1 Cu1 113.57(16) .
C13 P1 Cu1 113.14(18) .
C16 P1 Cu1 111.88(17) .
C3 C2 S1 111.4(3) .
C2 C3 S2 114.6(3) .
C5 C4 C9 118.2(5) .
C5 C4 S3 121.8(4) .
C9 C4 S3 119.8(4) .
C6 C5 C4 120.8(5) .
C7 C6 C5 120.0(6) .
C8 C7 C6 119.3(6) .
C7 C8 C9 121.2(6) .
C8 C9 C4 120.4(5) .
C12 C10 C11 111.1(6) .
C12 C10 P1 110.8(4) .
C11 C10 P1 109.4(4) .
C15 C13 C14 108.9(5) .
C15 C13 P1 113.1(4) .
C14 C13 P1 115.5(5) .
C18 C16 C17 109.7(4) .
C18 C16 P1 110.9(4) .
C17 C16 P1 115.6(4) .
O1L C1L C2L 108.0(6) .
C1L C2L C3L 104.2(6) .
C4L C3L C2L 104.2(6) .
O1L C4L C3L 108.1(6) .
C4L O1L C1L 108.3(5) .

loop_
_geom_bond_atom_site_label_1
_geom_bond_atom_site_label_2
_geom_bond_distance
_geom_bond_site_symmetry_2
Cu1 P1 2.2140(12) .
Cu1 S1 2.2756(13) .
Cu1 S2 2.2903(13) .
Ga1 C1 1.968(5) .
Ga1 S3 2.2667(13) .
Ga1 S1 2.3157(13) .
Ga1 S2 2.3329(13) 2_766
S1 C2 1.828(4) .
S2 C3 1.829(5) .
S2 Ga1 2.3329(13) 2_766
S3 C4 1.778(5) .
P1 C10 1.839(6) .
P1 C13 1.846(6) .
P1 C16 1.852(5) .
C2 C3 1.510(7) .
C4 C5 1.387(7) .
C4 C9 1.388(7) .
C5 C6 1.382(9) .
C6 C7 1.380(9) .
C7 C8 1.367(9) .
C8 C9 1.374(8) .
C10 C12 1.516(9) .
C10 C11 1.548(9) .
C13 C15 1.505(8) .
C13 C14 1.555(8) .
C16 C18 1.516(8) .
C16 C17 1.549(7) .
C1L O1L 1.397(9) .
C1L C2L 1.494(9) .
C2L C3L 1.519(11) .
C3L C4L 1.494(9) .
C4L O1L 1.379(8) .
